data_7207571
loop_
_publ_author_name
'Cherukuvada, Suryanarayan'
'Nangia, Ashwini'

_publ_section_title
;
 Fast dissolving eutectic compositions of two anti-tubercular drugs
;
_journal_issue 7
_journal_name_full CrystEngComm
_journal_page_first 2579
_journal_paper_doi 10.1039/c2ce06391c
_journal_volume 14
_journal_year 2012
_chemical_formula_sum 'C7 H7 N3 O3'
_chemical_formula_weight 181.16
_chemical_name_systematic
;
?
;
_space_group_IT_number 14
_symmetry_cell_setting monoclinic
_symmetry_space_group_name_Hall '-P 2yn'
_symmetry_space_group_name_H-M 'P 1 21/n 1'
_atom_sites_solution_hydrogens geom
_atom_sites_solution_primary direct
_atom_sites_solution_secondary difmap
_audit_creation_method SHELXL-97
_cell_angle_alpha 90.00
_cell_angle_beta 95.760(16)
_cell_angle_gamma 90.00
_cell_formula_units_Z 4
_cell_length_a 3.7408(7)
_cell_length_b 17.352(2)
_cell_length_c 12.558(2)
_cell_measurement_reflns_used 1056
_cell_measurement_temperature 298(2)
_cell_measurement_theta_max 29.0501
_cell_measurement_theta_min 2.8525
_cell_volume 811.0(2)
_computing_cell_refinement
;
CrysAlisPro, Oxford Diffraction Ltd.,
Version 1.171.34.40 (release 27-08-2010 CrysAlis171 .NET)
(compiled Aug 27 2010,11:50:40)
;
_computing_data_collection
;
CrysAlisPro, Oxford Diffraction Ltd.,
Version 1.171.34.40 (release 27-08-2010 CrysAlis171 .NET)
(compiled Aug 27 2010,11:50:40)
;
_computing_data_reduction
;
CrysAlisPro, Oxford Diffraction Ltd.,
Version 1.171.34.40 (release 27-08-2010 CrysAlis171 .NET)
(compiled Aug 27 2010,11:50:40)
;
_computing_structure_refinement 'SHELXL-97 (Sheldrick, 1997)'
_computing_structure_solution 'SHELXS-97 (Sheldrick, 1990)'
_diffrn_ambient_temperature 298(2)
_diffrn_detector_area_resol_mean 16.3291
_diffrn_measured_fraction_theta_full 0.996
_diffrn_measured_fraction_theta_max 0.996
_diffrn_measurement_device_type 'Xcalibur, Eos, Gemini'
_diffrn_measurement_method '\w scans'
_diffrn_radiation_monochromator graphite
_diffrn_radiation_source 'fine-focus sealed tube'
_diffrn_radiation_type MoK\a
_diffrn_radiation_wavelength 0.71073
_diffrn_reflns_av_R_equivalents 0.0311
_diffrn_reflns_av_sigmaI/netI 0.0516
_diffrn_reflns_limit_h_max 4
_diffrn_reflns_limit_h_min -4
_diffrn_reflns_limit_k_max 20
_diffrn_reflns_limit_k_min -21
_diffrn_reflns_limit_l_max 15
_diffrn_reflns_limit_l_min -15
_diffrn_reflns_number 3083
_diffrn_reflns_theta_full 26.36
_diffrn_reflns_theta_max 26.36
_diffrn_reflns_theta_min 2.86
_exptl_absorpt_coefficient_mu 0.119
_exptl_absorpt_correction_T_max 0.9882
_exptl_absorpt_correction_T_min 0.9652
_exptl_absorpt_correction_type multi-scan
_exptl_absorpt_process_details
;
CrysAlisPro, Oxford Diffraction Ltd.,
Version 1.171.34.40 (release 27-08-2010 CrysAlis171 .NET)
(compiled Aug 27 2010,11:50:40)
Empirical absorption correction using spherical harmonics,
implemented in SCALE3 ABSPACK scaling algorithm.
;
_exptl_crystal_colour colorless
_exptl_crystal_density_diffrn 1.484
_exptl_crystal_density_method 'not measured'
_exptl_crystal_description plate
_exptl_crystal_F_000 376
_exptl_crystal_size_max 0.30
_exptl_crystal_size_mid 0.12
_exptl_crystal_size_min 0.10
_refine_diff_density_max 0.199
_refine_diff_density_min -0.210
_refine_diff_density_rms 0.049
_refine_ls_extinction_coef 0.015(4)
_refine_ls_extinction_expression Fc^*^=kFc[1+0.001xFc^2^\l^3^/sin(2\q)]^-1/4^
_refine_ls_extinction_method SHELXL
_refine_ls_goodness_of_fit_ref 1.040
_refine_ls_hydrogen_treatment mixed
_refine_ls_matrix_type full
_refine_ls_number_parameters 131
_refine_ls_number_reflns 1656
_refine_ls_number_restraints 0
_refine_ls_restrained_S_all 1.040
_refine_ls_R_factor_all 0.0739
_refine_ls_R_factor_gt 0.0520
_refine_ls_shift/su_max 0.000
_refine_ls_shift/su_mean 0.000
_refine_ls_structure_factor_coef Fsqd
_refine_ls_weighting_details 'calc w=1/[\s^2^(Fo^2^)+(0.0599P)^2^+0.0000P] where P=(Fo^2^+2Fc^2^)/3'
_refine_ls_weighting_scheme calc
_refine_ls_wR_factor_gt 0.1146
_refine_ls_wR_factor_ref 0.1351
_reflns_number_gt 1194
_reflns_number_total 1656
_reflns_threshold_expression >2sigma(I)
_cod_data_source_file c2ce06391c.txt
_cod_data_source_block 2PZA-1FA
_cod_depositor_comments
;
The following automatic conversions were performed:

'_symmetry_cell_setting' value 'Monoclinic' changed to 'monoclinic'
according to /home/saulius/struct/CIF-dictionaries/cif_core.dic
dictionary named 'cif_core.dic' version 2.4.1 from 2010-06-29.

Automatic conversion script
Id: cif_fix_values 1715 2011-07-08 13:25:40Z adriana 
;
_cod_database_code 7207571

loop_
_symmetry_equiv_pos_as_xyz
'x, y, z'
'-x+1/2, y+1/2, -z+1/2'
'-x, -y, -z'
'x-1/2, -y-1/2, z-1/2'

loop_
_atom_site_label
_atom_site_type_symbol
_atom_site_fract_x
_atom_site_fract_y
_atom_site_fract_z
_atom_site_U_iso_or_equiv
_atom_site_adp_type
_atom_site_occupancy
_atom_site_symmetry_multiplicity
_atom_site_calc_flag
_atom_site_refinement_flags
C1 C 0.6576(6) 0.91052(12) 0.60075(17) 0.0393(5) Uani 1 1 d .
C2 C 0.7531(5) 0.84806(11) 0.68023(16) 0.0323(5) Uani 1 1 d .
C3 C 1.0187(5) 0.80892(12) 0.84170(16) 0.0377(5) Uani 1 1 d .
H3 H 1.1560 0.8192 0.9060 0.045 Uiso 1 1 calc R
C4 C 0.8909(5) 0.73475(12) 0.82155(17) 0.0389(5) Uani 1 1 d .
H4 H 0.9418 0.6966 0.8728 0.047 Uiso 1 1 calc R
C5 C 0.6318(5) 0.77366(11) 0.65921(16) 0.0351(5) Uani 1 1 d .
H5 H 0.5016 0.7629 0.5939 0.042 Uiso 1 1 calc R
C6 C 0.2112(5) 0.58154(11) 0.58700(16) 0.0320(5) Uani 1 1 d .
C7 C 0.0820(4) 0.50524(11) 0.54806(15) 0.0341(5) Uani 1 1 d .
H7 H 0.1182 0.4630 0.5934 0.041 Uiso 1 1 calc R
H2 H 0.520(9) 0.626(2) 0.702(3) 0.110(12) Uiso 1 1 d .
H1A H 0.900(6) 0.9861(15) 0.699(2) 0.058(7) Uiso 1 1 d .
H1B H 0.694(6) 1.0213(17) 0.576(2) 0.082(9) Uiso 1 1 d .
N1 N 0.7619(6) 0.98094(11) 0.63039(18) 0.0515(6) Uani 1 1 d .
N2 N 0.9505(4) 0.86539(10) 0.77203(14) 0.0358(5) Uani 1 1 d .
N3 N 0.6972(4) 0.71731(10) 0.73024(13) 0.0366(5) Uani 1 1 d .
O1 O 0.4825(5) 0.89487(9) 0.51511(13) 0.0566(5) Uani 1 1 d .
O2 O 0.4153(4) 0.57822(8) 0.67920(12) 0.0435(4) Uani 1 1 d .
O3 O 0.1430(4) 0.64076(8) 0.53883(12) 0.0460(5) Uani 1 1 d .

loop_
_atom_site_aniso_label
_atom_site_aniso_U_11
_atom_site_aniso_U_22
_atom_site_aniso_U_33
_atom_site_aniso_U_23
_atom_site_aniso_U_13
_atom_site_aniso_U_12
C1 0.0512(12) 0.0301(11) 0.0344(12) -0.0014(10) -0.0071(10) 0.0005(9)
C2 0.0371(10) 0.0301(10) 0.0287(10) -0.0031(10) -0.0019(8) 0.0011(8)
C3 0.0444(11) 0.0388(12) 0.0277(11) -0.0007(10) -0.0068(9) -0.0019(9)
C4 0.0470(11) 0.0354(11) 0.0329(12) 0.0030(10) -0.0033(9) -0.0009(10)
C5 0.0427(11) 0.0308(11) 0.0299(11) -0.0038(10) -0.0055(9) -0.0009(9)
C6 0.0341(10) 0.0311(11) 0.0299(11) -0.0019(10) -0.0020(8) -0.0006(9)
C7 0.0398(11) 0.0259(10) 0.0347(11) 0.0015(10) -0.0050(9) -0.0024(9)
N1 0.0807(14) 0.0281(10) 0.0402(12) 0.0019(10) -0.0213(11) -0.0039(10)
N2 0.0413(9) 0.0316(9) 0.0328(10) -0.0020(8) -0.0049(7) -0.0003(7)
N3 0.0452(10) 0.0302(9) 0.0331(10) 0.0008(8) -0.0033(8) -0.0029(7)
O1 0.0911(12) 0.0340(9) 0.0382(10) -0.0003(8) -0.0249(9) -0.0006(8)
O2 0.0598(9) 0.0301(8) 0.0359(9) 0.0025(7) -0.0184(7) -0.0057(7)
O3 0.0605(10) 0.0299(8) 0.0434(9) 0.0062(7) -0.0161(7) -0.0034(7)

loop_
_atom_type_symbol
_atom_type_description
_atom_type_scat_dispersion_real
_atom_type_scat_dispersion_imag
_atom_type_scat_source
C C 0.0033 0.0016 'International Tables Vol C Tables 4.2.6.8 and 6.1.1.4'
H H 0.0000 0.0000 'International Tables Vol C Tables 4.2.6.8 and 6.1.1.4'
N N 0.0061 0.0033 'International Tables Vol C Tables 4.2.6.8 and 6.1.1.4'
O O 0.0106 0.0060 'International Tables Vol C Tables 4.2.6.8 and 6.1.1.4'

loop_
_geom_angle_atom_site_label_1
_geom_angle_atom_site_label_2
_geom_angle_atom_site_label_3
_geom_angle
_geom_angle_site_symmetry_1
O1 C1 N1 124.4(2) .
O1 C1 C2 119.62(19) .
N1 C1 C2 115.98(19) .
N2 C2 C5 121.00(19) .
N2 C2 C1 119.14(18) .
C5 C2 C1 119.85(18) .
N2 C3 C4 121.81(19) .
N2 C3 H3 119.1 .
C4 C3 H3 119.1 .
N3 C4 C3 121.1(2) .
N3 C4 H4 119.4 .
C3 C4 H4 119.4 .
N3 C5 C2 121.53(19) .
N3 C5 H5 119.2 .
C2 C5 H5 119.2 .
O3 C6 O2 123.40(18) .
O3 C6 C7 123.50(18) .
O2 C6 C7 113.08(17) .
C7 C7 C6 122.5(2) 3_566
C7 C7 H7 118.8 3_566
C6 C7 H7 118.8 .
C1 N1 H1A 116.9(16) .
C1 N1 H1B 114.1(15) .
H1A N1 H1B 129(2) .
C3 N2 C2 117.17(18) .
C4 N3 C5 117.34(18) .
C6 O2 H2 115(2) .

loop_
_geom_bond_atom_site_label_1
_geom_bond_atom_site_label_2
_geom_bond_distance
_geom_bond_site_symmetry_2
C1 O1 1.232(2) .
C1 N1 1.325(3) .
C1 C2 1.492(3) .
C2 N2 1.339(2) .
C2 C5 1.385(3) .
C3 N2 1.321(3) .
C3 C4 1.387(3) .
C3 H3 0.9300 .
C4 N3 1.329(3) .
C4 H4 0.9300 .
C5 N3 1.330(2) .
C5 H5 0.9300 .
C6 O3 1.207(2) .
C6 O2 1.323(2) .
C6 C7 1.476(3) .
C7 C7 1.311(4) 3_566
C7 H7 0.9300 .
N1 H1A 0.97(2) .
N1 H1B 0.99(3) .
O2 H2 0.94(4) .
